data_4341572
loop_
_publ_author_name
'Arrowsmith, Merle'
'Maitland, Brant'
'Kociok-K\"ohn, Gabriele'
'Stasch, Andreas'
'Jones, Cameron'
'Hill, Michael S.'

_publ_section_title
;
 Mononuclear Three-Coordinate Magnesium Complexes of a Highly Sterically
 Encumbered \b-Diketiminate Ligand.
;
_journal_issue 19
_journal_name_full 'Inorganic chemistry'
_journal_page_first 10543
_journal_page_last 10552
_journal_paper_doi 10.1021/ic501638v
_journal_volume 53
_journal_year 2014
_chemical_formula_sum 'C75 H70 Mg N2'
_chemical_formula_weight 1023.64
_chemical_name_systematic
; 
 ? 
;
_space_group_IT_number 14
_symmetry_cell_setting monoclinic
_symmetry_space_group_name_Hall '-P 2ybc'
_symmetry_space_group_name_H-M 'P 1 21/c 1'
_atom_sites_solution_hydrogens geom
_atom_sites_solution_primary direct
_atom_sites_solution_secondary difmap
_audit_creation_method SHELXL-97
_cell_angle_alpha 90.00
_cell_angle_beta 99.854(3)
_cell_angle_gamma 90.00
_cell_formula_units_Z 4
_cell_length_a 12.0964(4)
_cell_length_b 17.2910(6)
_cell_length_c 28.0393(10)
_cell_measurement_temperature 123(2)
_cell_volume 5778.1(3)
_computing_structure_refinement 'SHELXL-97 (Sheldrick, 1997)'
_computing_structure_solution 'SHELXS-97 (Sheldrick, 1990)'
_diffrn_ambient_temperature 123(2)
_diffrn_measured_fraction_theta_full 0.992
_diffrn_measured_fraction_theta_max 0.992
_diffrn_measurement_device_type 'Oxford Gemini Ultra'
_diffrn_radiation_monochromator graphite
_diffrn_radiation_source 'Enhance (Mo) X-ray Source'
_diffrn_radiation_type MoK\a
_diffrn_radiation_wavelength 0.71073
_diffrn_reflns_av_R_equivalents 0.0279
_diffrn_reflns_av_sigmaI/netI 0.0372
_diffrn_reflns_limit_h_max 8
_diffrn_reflns_limit_h_min -15
_diffrn_reflns_limit_k_max 22
_diffrn_reflns_limit_k_min -19
_diffrn_reflns_limit_l_max 35
_diffrn_reflns_limit_l_min -35
_diffrn_reflns_number 31490
_diffrn_reflns_theta_full 27.00
_diffrn_reflns_theta_max 27.00
_diffrn_reflns_theta_min 2.06
_exptl_absorpt_coefficient_mu 0.077
_exptl_absorpt_correction_T_max 0.984
_exptl_absorpt_correction_T_min 0.964
_exptl_absorpt_correction_type multi-scan
_exptl_absorpt_process_details 'SCALE3 ABSPACK'
_exptl_crystal_colour colorless
_exptl_crystal_density_diffrn 1.177
_exptl_crystal_density_method 'not measured'
_exptl_crystal_description block
_exptl_crystal_F_000 2184
_exptl_crystal_size_max 0.45
_exptl_crystal_size_mid 0.25
_exptl_crystal_size_min 0.20
_refine_diff_density_max 0.357
_refine_diff_density_min -0.419
_refine_diff_density_rms 0.041
_refine_ls_extinction_method none
_refine_ls_goodness_of_fit_ref 1.028
_refine_ls_hydrogen_treatment constr
_refine_ls_matrix_type full
_refine_ls_number_parameters 746
_refine_ls_number_reflns 12502
_refine_ls_number_restraints 32
_refine_ls_restrained_S_all 1.045
_refine_ls_R_factor_all 0.0677
_refine_ls_R_factor_gt 0.0469
_refine_ls_shift/su_max 0.001
_refine_ls_shift/su_mean 0.000
_refine_ls_structure_factor_coef Fsqd
_refine_ls_weighting_details 'calc w=1/[\s^2^(Fo^2^)+(0.0394P)^2^+3.2343P] where P=(Fo^2^+2Fc^2^)/3'
_refine_ls_weighting_scheme calc
_refine_ls_wR_factor_gt 0.1049
_refine_ls_wR_factor_ref 0.1158
_reflns_number_gt 9843
_reflns_number_total 12502
_reflns_threshold_expression >2sigma(I)
_cod_data_source_file ic501638v_si_002.cif
_cod_data_source_block 6
_cod_original_sg_symbol_H-M P2(1)/c
_cod_database_code 4341572

loop_
_symmetry_equiv_pos_as_xyz
'x, y, z'
'-x, y+1/2, -z+1/2'
'-x, -y, -z'
'x, -y-1/2, z-1/2'

loop_
_atom_site_label
_atom_site_type_symbol
_atom_site_fract_x
_atom_site_fract_y
_atom_site_fract_z
_atom_site_U_iso_or_equiv
_atom_site_adp_type
_atom_site_occupancy
_atom_site_symmetry_multiplicity
_atom_site_calc_flag
_atom_site_refinement_flags
_atom_site_disorder_assembly
_atom_site_disorder_group
Mg1 Mg 0.28892(4) 0.70999(3) 0.652827(19) 0.02300(12) Uani 1 1 d D . .
N2 N 0.12466(10) 0.70842(7) 0.66019(4) 0.0196(3) Uani 1 1 d . A .
C1 C 0.16394(13) 0.52016(9) 0.55218(6) 0.0250(3) Uani 1 1 d . A .
H1A H 0.1831 0.5405 0.5220 0.037 Uiso 1 1 calc R . .
H1B H 0.0876 0.4992 0.5459 0.037 Uiso 1 1 calc R . .
H1C H 0.2168 0.4791 0.5647 0.037 Uiso 1 1 calc R . .
N1 N 0.26482(10) 0.62576(7) 0.60082(4) 0.0201(3) Uani 1 1 d . A .
C2 C 0.17064(12) 0.58459(8) 0.58904(5) 0.0208(3) Uani 1 1 d . . .
C3 C 0.07278(12) 0.59792(9) 0.60866(5) 0.0225(3) Uani 1 1 d . A .
H3 H 0.0136 0.5622 0.5989 0.027 Uiso 1 1 calc R . .
C4 C 0.04933(12) 0.65589(9) 0.64040(5) 0.0211(3) Uani 1 1 d . . .
C5 C -0.06907(13) 0.65759(10) 0.65163(6) 0.0280(3) Uani 1 1 d . A .
H5A H -0.0672 0.6444 0.6857 0.042 Uiso 1 1 calc R . .
H5B H -0.1157 0.6200 0.6311 0.042 Uiso 1 1 calc R . .
H5C H -0.1007 0.7095 0.6453 0.042 Uiso 1 1 calc R . .
C6 C 0.36105(12) 0.60868(8) 0.57860(5) 0.0200(3) Uani 1 1 d . . .
C7 C 0.44178(12) 0.55541(9) 0.60071(5) 0.0218(3) Uani 1 1 d . A .
C8 C 0.53929(13) 0.54427(9) 0.58132(6) 0.0241(3) Uani 1 1 d . . .
H8 H 0.5929 0.5076 0.5961 0.029 Uiso 1 1 calc R A .
C9 C 0.56050(13) 0.58485(9) 0.54136(6) 0.0251(3) Uani 1 1 d . A .
C10 C 0.48183(13) 0.63939(9) 0.52095(6) 0.0246(3) Uani 1 1 d . . .
H10 H 0.4965 0.6690 0.4942 0.030 Uiso 1 1 calc R A .
C11 C 0.38250(13) 0.65211(8) 0.53845(5) 0.0219(3) Uani 1 1 d . A .
C12 C 0.42893(13) 0.51273(9) 0.64715(5) 0.0234(3) Uani 1 1 d . . .
H12 H 0.3748 0.5436 0.6627 0.028 Uiso 1 1 calc R A .
C13 C 0.66609(15) 0.57044(11) 0.52109(7) 0.0359(4) Uani 1 1 d . . .
H13A H 0.7291 0.5632 0.5477 0.054 Uiso 1 1 calc R A .
H13B H 0.6812 0.6149 0.5015 0.054 Uiso 1 1 calc R . .
H13C H 0.6568 0.5239 0.5009 0.054 Uiso 1 1 calc R . .
C14 C 0.29771(13) 0.71238(9) 0.51464(6) 0.0249(3) Uani 1 1 d . . .
H14 H 0.2605 0.7339 0.5410 0.030 Uiso 1 1 calc R A .
C15 C 0.54063(13) 0.51362(9) 0.68259(5) 0.0227(3) Uani 1 1 d . A .
C16 C 0.59596(14) 0.58421(9) 0.69222(6) 0.0287(3) Uani 1 1 d . . .
H16 H 0.5644 0.6296 0.6764 0.034 Uiso 1 1 calc R A .
C17 C 0.69592(14) 0.58923(10) 0.72443(6) 0.0308(4) Uani 1 1 d . A .
H17 H 0.7320 0.6378 0.7307 0.037 Uiso 1 1 calc R . .
C18 C 0.74334(14) 0.52341(10) 0.74747(6) 0.0312(4) Uani 1 1 d . . .
H18 H 0.8123 0.5266 0.7695 0.037 Uiso 1 1 calc R A .
C19 C 0.68988(15) 0.45324(10) 0.73830(6) 0.0339(4) Uani 1 1 d . A .
H19 H 0.7221 0.4079 0.7541 0.041 Uiso 1 1 calc R . .
C20 C 0.58848(14) 0.44828(9) 0.70593(6) 0.0286(3) Uani 1 1 d . . .
H20 H 0.5522 0.3997 0.6999 0.034 Uiso 1 1 calc R A .
C21 C 0.37864(13) 0.43206(9) 0.63853(6) 0.0252(3) Uani 1 1 d . A .
C22 C 0.40987(14) 0.38183(9) 0.60431(6) 0.0290(3) Uani 1 1 d . . .
H22 H 0.4644 0.3978 0.5857 0.035 Uiso 1 1 calc R A .
C23 C 0.36238(15) 0.30874(10) 0.59710(6) 0.0337(4) Uani 1 1 d . A .
H23 H 0.3843 0.2754 0.5735 0.040 Uiso 1 1 calc R . .
C24 C 0.28379(15) 0.28430(11) 0.62393(7) 0.0373(4) Uani 1 1 d . . .
H24 H 0.2509 0.2345 0.6186 0.045 Uiso 1 1 calc R A .
C25 C 0.25301(15) 0.33264(11) 0.65865(7) 0.0403(4) Uani 1 1 d . A .
H25 H 0.1998 0.3158 0.6777 0.048 Uiso 1 1 calc R . .
C26 C 0.29999(14) 0.40598(11) 0.66573(6) 0.0337(4) Uani 1 1 d . . .
H26 H 0.2780 0.4389 0.6896 0.040 Uiso 1 1 calc R A .
C27 C 0.34975(13) 0.78116(9) 0.49207(6) 0.0249(3) Uani 1 1 d . A .
C28 C 0.36170(15) 0.85154(10) 0.51584(7) 0.0363(4) Uani 1 1 d . . .
H28 H 0.3408 0.8562 0.5469 0.044 Uiso 1 1 calc R A .
C29 C 0.40394(18) 0.91566(11) 0.49488(8) 0.0492(5) Uani 1 1 d . A .
H29 H 0.4099 0.9639 0.5114 0.059 Uiso 1 1 calc R . .
C30 C 0.43722(16) 0.90982(10) 0.45034(8) 0.0410(5) Uani 1 1 d . . .
H30 H 0.4675 0.9535 0.4365 0.049 Uiso 1 1 calc R A .
C31 C 0.42628(15) 0.84070(10) 0.42619(6) 0.0334(4) Uani 1 1 d . A .
H31 H 0.4491 0.8362 0.3955 0.040 Uiso 1 1 calc R . .
C32 C 0.38180(14) 0.77725(9) 0.44655(6) 0.0297(4) Uani 1 1 d . . .
H32 H 0.3729 0.7299 0.4291 0.036 Uiso 1 1 calc R A .
C33 C 0.20490(14) 0.67644(9) 0.47742(6) 0.0296(4) Uani 1 1 d . A .
C34 C 0.09499(16) 0.70177(12) 0.47551(8) 0.0449(5) Uani 1 1 d . . .
H34 H 0.0783 0.7390 0.4982 0.054 Uiso 1 1 calc R A .
C35 C 0.00933(18) 0.67265(14) 0.44050(10) 0.0590(6) Uani 1 1 d . A .
H35 H -0.0656 0.6898 0.4396 0.071 Uiso 1 1 calc R . .
C36 C 0.03283(19) 0.61900(13) 0.40720(9) 0.0557(6) Uani 1 1 d . . .
H36 H -0.0257 0.5996 0.3833 0.067 Uiso 1 1 calc R A .
C37 C 0.14130(18) 0.59365(12) 0.40874(8) 0.0472(5) Uani 1 1 d . A .
H37 H 0.1578 0.5568 0.3858 0.057 Uiso 1 1 calc R . .
C38 C 0.22658(16) 0.62217(10) 0.44397(6) 0.0349(4) Uani 1 1 d . . .
H38 H 0.3011 0.6040 0.4451 0.042 Uiso 1 1 calc R A .
C39 C 0.08793(12) 0.77014(8) 0.68825(5) 0.0203(3) Uani 1 1 d . . .
C40 C 0.09086(12) 0.76046(8) 0.73839(5) 0.0216(3) Uani 1 1 d . A .
C41 C 0.05818(13) 0.82199(9) 0.76498(6) 0.0241(3) Uani 1 1 d . . .
H41 H 0.0587 0.8155 0.7987 0.029 Uiso 1 1 calc R A .
C42 C 0.02473(13) 0.89285(9) 0.74332(6) 0.0251(3) Uani 1 1 d . A .
C43 C 0.02563(13) 0.90151(9) 0.69428(6) 0.0261(3) Uani 1 1 d . . .
H43 H 0.0049 0.9500 0.6795 0.031 Uiso 1 1 calc R A .
C44 C 0.05602(12) 0.84117(9) 0.66583(6) 0.0232(3) Uani 1 1 d . A .
C45 C 0.13056(13) 0.68344(8) 0.76178(5) 0.0220(3) Uani 1 1 d . . .
H45 H 0.1009 0.6425 0.7378 0.026 Uiso 1 1 calc R A .
C46 C -0.01109(16) 0.95874(10) 0.77265(7) 0.0340(4) Uani 1 1 d . . .
H46A H -0.0344 1.0028 0.7513 0.051 Uiso 1 1 calc R A .
H46B H 0.0519 0.9741 0.7977 0.051 Uiso 1 1 calc R . .
H46C H -0.0740 0.9420 0.7880 0.051 Uiso 1 1 calc R . .
C47 C 0.05074(14) 0.85125(9) 0.61119(6) 0.0269(3) Uani 1 1 d . . .
H47 H 0.0855 0.8035 0.6001 0.032 Uiso 1 1 calc R A .
C48 C 0.25821(13) 0.67569(9) 0.77030(5) 0.0234(3) Uani 1 1 d . A .
C49 C 0.32833(13) 0.73658(9) 0.78765(6) 0.0282(3) Uani 1 1 d . . .
H49 H 0.2972 0.7861 0.7917 0.034 Uiso 1 1 calc R A .
C50 C 0.44383(14) 0.72594(10) 0.79919(7) 0.0337(4) Uani 1 1 d . A .
H50 H 0.4909 0.7682 0.8110 0.040 Uiso 1 1 calc R . .
C51 C 0.49047(15) 0.65441(11) 0.79354(6) 0.0355(4) Uani 1 1 d . . .
H51 H 0.5693 0.6473 0.8016 0.043 Uiso 1 1 calc R A .
C52 C 0.42211(16) 0.59337(11) 0.77615(7) 0.0395(4) Uani 1 1 d . A .
H52 H 0.4538 0.5440 0.7722 0.047 Uiso 1 1 calc R . .
C53 C 0.30652(15) 0.60403(10) 0.76428(7) 0.0332(4) Uani 1 1 d . . .
H53 H 0.2600 0.5618 0.7519 0.040 Uiso 1 1 calc R A .
C54 C 0.08225(13) 0.66572(8) 0.80769(6) 0.0238(3) Uani 1 1 d . A .
C55 C 0.14826(15) 0.65566(11) 0.85268(6) 0.0357(4) Uani 1 1 d . . .
H55 H 0.2273 0.6614 0.8561 0.043 Uiso 1 1 calc R A .
C56 C 0.10008(18) 0.63717(12) 0.89303(7) 0.0450(5) Uani 1 1 d . A .
H56 H 0.1465 0.6310 0.9237 0.054 Uiso 1 1 calc R . .
C57 C -0.01428(17) 0.62781(11) 0.88864(7) 0.0401(4) Uani 1 1 d . . .
H57 H -0.0469 0.6147 0.9161 0.048 Uiso 1 1 calc R A .
C58 C -0.08101(16) 0.63770(10) 0.84390(7) 0.0365(4) Uani 1 1 d . A .
H58 H -0.1600 0.6313 0.8405 0.044 Uiso 1 1 calc R . .
C59 C -0.03330(14) 0.65692(10) 0.80393(6) 0.0315(4) Uani 1 1 d . . .
H59 H -0.0802 0.6642 0.7735 0.038 Uiso 1 1 calc R A .
C60 C 0.12047(14) 0.91851(10) 0.59709(6) 0.0289(4) Uani 1 1 d . A .
C61 C 0.21251(15) 0.94684(10) 0.62863(6) 0.0348(4) Uani 1 1 d . . .
H61 H 0.2296 0.9264 0.6605 0.042 Uiso 1 1 calc R A .
C62 C 0.28037(17) 1.00460(11) 0.61460(7) 0.0407(4) Uani 1 1 d . A .
H62 H 0.3426 1.0234 0.6369 0.049 Uiso 1 1 calc R . .
C63 C 0.25745(17) 1.03454(12) 0.56845(8) 0.0446(5) Uani 1 1 d . . .
H63 H 0.3030 1.0744 0.5588 0.054 Uiso 1 1 calc R A .
C64 C 0.16749(16) 1.00584(13) 0.53627(8) 0.0480(5) Uani 1 1 d . A .
H64 H 0.1520 1.0256 0.5042 0.058 Uiso 1 1 calc R . .
C65 C 0.09964(15) 0.94857(12) 0.55030(7) 0.0396(4) Uani 1 1 d . . .
H65 H 0.0381 0.9295 0.5277 0.048 Uiso 1 1 calc R A .
C66 C -0.07108(15) 0.85075(10) 0.58497(6) 0.0352(4) Uani 1 1 d D A .
C67 C -0.14454(16) 0.91026(13) 0.58969(7) 0.0465(5) Uani 1 1 d D . .
H67 H -0.1187 0.9549 0.6081 0.056 Uiso 1 1 calc R A .
C68 C -0.25747(19) 0.90490(19) 0.56733(9) 0.0746(9) Uani 1 1 d D A .
H68 H -0.3085 0.9452 0.5713 0.090 Uiso 1 1 calc R . .
C69 C -0.2944(2) 0.8407(2) 0.53947(11) 0.0896(11) Uani 1 1 d DU . .
H69 H -0.3710 0.8368 0.5247 0.108 Uiso 1 1 calc R A .
C70 C -0.2213(3) 0.78346(18) 0.53322(12) 0.0967(12) Uani 1 1 d DU A .
H70 H -0.2459 0.7406 0.5130 0.116 Uiso 1 1 calc R . .
C71 C -0.1109(2) 0.78789(13) 0.55645(9) 0.0680(8) Uani 1 1 d D . .
H71 H -0.0611 0.7467 0.5528 0.082 Uiso 1 1 calc R A .
C72 C 0.4068(3) 0.7988(3) 0.66775(17) 0.0286(9) Uani 0.627(5) 1 d PD A 1
H72A H 0.3893 0.8360 0.6407 0.034 Uiso 0.627(5) 1 calc PR A 1
H72B H 0.3895 0.8256 0.6968 0.034 Uiso 0.627(5) 1 calc PR A 1
C73 C 0.5330(2) 0.78839(16) 0.67626(13) 0.0345(8) Uani 0.627(5) 1 d PD A 1
H73A H 0.5540 0.7613 0.6480 0.041 Uiso 0.627(5) 1 calc PR A 1
H73B H 0.5548 0.7547 0.7049 0.041 Uiso 0.627(5) 1 calc PR A 1
C74 C 0.5998(3) 0.8634(2) 0.68430(17) 0.0439(10) Uani 0.627(5) 1 d PD A 1
H74A H 0.5747 0.8934 0.7105 0.053 Uiso 0.627(5) 1 calc PR A 1
H74B H 0.5857 0.8949 0.6544 0.053 Uiso 0.627(5) 1 calc PR A 1
C75 C 0.7264(3) 0.8465(3) 0.69788(15) 0.0628(12) Uani 0.627(5) 1 d PD A 1
H75A H 0.7393 0.8103 0.7251 0.094 Uiso 0.627(5) 1 calc PR A 1
H75B H 0.7667 0.8949 0.7071 0.094 Uiso 0.627(5) 1 calc PR A 1
H75C H 0.7535 0.8237 0.6700 0.094 Uiso 0.627(5) 1 calc PR A 1
C73A C 0.5159(5) 0.7993(5) 0.6426(2) 0.076(3) Uani 0.373(5) 1 d PD A 2
H73C H 0.4899 0.8483 0.6261 0.092 Uiso 0.373(5) 1 calc PR A 2
H73D H 0.5131 0.7587 0.6175 0.092 Uiso 0.373(5) 1 calc PR A 2
C74A C 0.6410(7) 0.8095(5) 0.6689(4) 0.127(5) Uani 0.373(5) 1 d PD A 2
H74C H 0.6612 0.7710 0.6951 0.152 Uiso 0.373(5) 1 calc PR A 2
H74D H 0.6943 0.8055 0.6458 0.152 Uiso 0.373(5) 1 calc PR A 2
C75A C 0.6379(12) 0.8904(6) 0.6889(4) 0.109(4) Uani 0.373(5) 1 d PDU A 2
H75D H 0.5973 0.9245 0.6639 0.164 Uiso 0.373(5) 1 calc PR A 2
H75E H 0.7148 0.9095 0.6987 0.164 Uiso 0.373(5) 1 calc PR A 2
H75F H 0.5997 0.8898 0.7170 0.164 Uiso 0.373(5) 1 calc PR A 2
C72A C 0.4357(5) 0.7771(4) 0.6774(3) 0.0278(15) Uani 0.373(5) 1 d PD A 2
H72C H 0.4109 0.8258 0.6908 0.033 Uiso 0.373(5) 1 calc PR A 2
H72D H 0.4805 0.7487 0.7048 0.033 Uiso 0.373(5) 1 calc PR A 2

loop_
_atom_site_aniso_label
_atom_site_aniso_U_11
_atom_site_aniso_U_22
_atom_site_aniso_U_33
_atom_site_aniso_U_23
_atom_site_aniso_U_13
_atom_site_aniso_U_12
Mg1 0.0174(2) 0.0240(3) 0.0275(3) -0.0075(2) 0.0033(2) -0.0016(2)
N2 0.0185(6) 0.0196(6) 0.0204(6) -0.0027(5) 0.0021(5) -0.0002(5)
C1 0.0259(8) 0.0228(8) 0.0261(8) -0.0058(6) 0.0039(6) -0.0009(6)
N1 0.0193(6) 0.0202(6) 0.0206(6) -0.0020(5) 0.0032(5) 0.0015(5)
C2 0.0229(7) 0.0184(7) 0.0203(7) 0.0000(6) 0.0013(6) 0.0011(6)
C3 0.0200(7) 0.0216(7) 0.0255(8) -0.0036(6) 0.0022(6) -0.0039(6)
C4 0.0183(7) 0.0233(7) 0.0215(7) 0.0009(6) 0.0028(6) 0.0003(6)
C5 0.0195(8) 0.0313(9) 0.0337(9) -0.0081(7) 0.0061(6) -0.0032(6)
C6 0.0194(7) 0.0194(7) 0.0207(7) -0.0051(6) 0.0023(6) 0.0001(6)
C7 0.0224(7) 0.0224(7) 0.0203(7) -0.0024(6) 0.0032(6) 0.0005(6)
C8 0.0225(8) 0.0249(8) 0.0247(8) -0.0001(6) 0.0034(6) 0.0069(6)
C9 0.0250(8) 0.0255(8) 0.0261(8) -0.0017(6) 0.0081(6) 0.0033(6)
C10 0.0289(8) 0.0235(8) 0.0223(7) 0.0015(6) 0.0072(6) 0.0028(6)
C11 0.0229(7) 0.0205(7) 0.0217(7) -0.0031(6) 0.0022(6) 0.0027(6)
C12 0.0206(7) 0.0281(8) 0.0218(7) 0.0014(6) 0.0048(6) 0.0040(6)
C13 0.0324(9) 0.0412(10) 0.0381(10) 0.0087(8) 0.0176(8) 0.0112(8)
C14 0.0256(8) 0.0236(8) 0.0261(8) 0.0019(6) 0.0063(6) 0.0059(6)
C15 0.0219(7) 0.0279(8) 0.0188(7) -0.0003(6) 0.0048(6) 0.0030(6)
C16 0.0275(8) 0.0270(8) 0.0314(9) 0.0050(7) 0.0042(7) 0.0038(7)
C17 0.0283(9) 0.0298(9) 0.0342(9) -0.0013(7) 0.0044(7) -0.0028(7)
C18 0.0278(9) 0.0350(9) 0.0289(9) -0.0042(7) -0.0007(7) 0.0031(7)
C19 0.0380(10) 0.0290(9) 0.0305(9) 0.0015(7) -0.0058(7) 0.0073(7)
C20 0.0325(9) 0.0257(8) 0.0260(8) -0.0010(6) 0.0001(7) 0.0008(7)
C21 0.0198(7) 0.0310(8) 0.0229(8) 0.0048(6) -0.0016(6) 0.0020(6)
C22 0.0280(8) 0.0303(9) 0.0285(8) 0.0022(7) 0.0046(7) -0.0004(7)
C23 0.0338(9) 0.0322(9) 0.0327(9) -0.0007(7) -0.0014(7) -0.0007(7)
C24 0.0305(9) 0.0339(10) 0.0436(11) 0.0059(8) -0.0048(8) -0.0077(7)
C25 0.0284(9) 0.0474(11) 0.0452(11) 0.0095(9) 0.0070(8) -0.0079(8)
C26 0.0273(9) 0.0419(10) 0.0325(9) 0.0030(8) 0.0072(7) -0.0022(7)
C27 0.0212(7) 0.0231(8) 0.0296(8) 0.0005(6) 0.0020(6) 0.0042(6)
C28 0.0373(10) 0.0346(9) 0.0403(10) -0.0099(8) 0.0164(8) -0.0027(8)
C29 0.0557(13) 0.0289(10) 0.0694(14) -0.0166(9) 0.0294(11) -0.0121(9)
C30 0.0408(11) 0.0277(9) 0.0589(13) 0.0050(8) 0.0216(9) -0.0029(8)
C31 0.0318(9) 0.0354(9) 0.0329(9) 0.0057(7) 0.0052(7) 0.0003(7)
C32 0.0353(9) 0.0252(8) 0.0278(8) -0.0004(7) 0.0033(7) -0.0008(7)
C33 0.0264(8) 0.0250(8) 0.0357(9) 0.0110(7) 0.0004(7) -0.0014(6)
C34 0.0302(10) 0.0383(10) 0.0639(13) 0.0112(9) 0.0019(9) 0.0029(8)
C35 0.0285(10) 0.0563(14) 0.0849(18) 0.0209(13) -0.0114(11) -0.0040(9)
C36 0.0455(13) 0.0521(13) 0.0586(14) 0.0170(11) -0.0215(10) -0.0200(10)
C37 0.0552(13) 0.0383(11) 0.0416(11) 0.0060(9) -0.0096(9) -0.0138(9)
C38 0.0353(10) 0.0313(9) 0.0346(9) 0.0043(7) -0.0036(7) -0.0049(7)
C39 0.0150(7) 0.0211(7) 0.0247(7) -0.0047(6) 0.0030(6) -0.0012(5)
C40 0.0178(7) 0.0217(7) 0.0253(8) -0.0035(6) 0.0040(6) -0.0036(6)
C41 0.0247(8) 0.0251(8) 0.0232(8) -0.0047(6) 0.0062(6) -0.0032(6)
C42 0.0229(8) 0.0231(8) 0.0301(8) -0.0063(6) 0.0066(6) 0.0000(6)
C43 0.0246(8) 0.0222(8) 0.0308(8) -0.0008(6) 0.0025(6) 0.0041(6)
C44 0.0185(7) 0.0257(8) 0.0248(8) -0.0020(6) 0.0018(6) 0.0016(6)
C45 0.0245(8) 0.0188(7) 0.0225(7) -0.0038(6) 0.0037(6) -0.0022(6)
C46 0.0413(10) 0.0259(9) 0.0375(10) -0.0067(7) 0.0142(8) 0.0040(7)
C47 0.0300(8) 0.0264(8) 0.0230(8) -0.0002(6) 0.0012(6) 0.0066(6)
C48 0.0253(8) 0.0239(8) 0.0217(7) 0.0018(6) 0.0064(6) 0.0013(6)
C49 0.0268(8) 0.0222(8) 0.0348(9) 0.0019(7) 0.0035(7) 0.0008(6)
C50 0.0266(9) 0.0341(9) 0.0390(10) 0.0041(8) 0.0021(7) -0.0027(7)
C51 0.0258(9) 0.0457(11) 0.0360(10) 0.0029(8) 0.0075(7) 0.0077(8)
C52 0.0398(10) 0.0356(10) 0.0451(11) -0.0046(8) 0.0129(8) 0.0139(8)
C53 0.0339(9) 0.0271(9) 0.0397(10) -0.0076(7) 0.0092(8) 0.0016(7)
C54 0.0276(8) 0.0176(7) 0.0270(8) -0.0032(6) 0.0071(6) -0.0040(6)
C55 0.0305(9) 0.0447(10) 0.0321(9) 0.0058(8) 0.0058(7) -0.0049(8)
C56 0.0481(12) 0.0582(13) 0.0295(10) 0.0081(9) 0.0093(8) -0.0043(10)
C57 0.0509(12) 0.0370(10) 0.0378(10) -0.0002(8) 0.0229(9) -0.0093(8)
C58 0.0329(9) 0.0346(9) 0.0465(11) -0.0105(8) 0.0192(8) -0.0106(7)
C59 0.0280(9) 0.0345(9) 0.0322(9) -0.0064(7) 0.0057(7) -0.0058(7)
C60 0.0266(8) 0.0337(9) 0.0278(8) 0.0012(7) 0.0085(7) 0.0093(7)
C61 0.0387(10) 0.0369(10) 0.0290(9) -0.0020(7) 0.0067(7) 0.0007(8)
C62 0.0390(10) 0.0434(11) 0.0417(11) -0.0060(8) 0.0128(8) -0.0036(8)
C63 0.0375(11) 0.0467(11) 0.0560(13) 0.0094(9) 0.0260(10) 0.0061(9)
C64 0.0347(10) 0.0697(14) 0.0435(11) 0.0230(10) 0.0179(9) 0.0125(10)
C65 0.0261(9) 0.0624(13) 0.0315(9) 0.0090(9) 0.0084(7) 0.0078(8)
C66 0.0343(10) 0.0374(10) 0.0305(9) 0.0122(7) -0.0039(7) -0.0042(8)
C67 0.0326(10) 0.0711(14) 0.0365(10) 0.0197(10) 0.0078(8) 0.0120(9)
C68 0.0386(13) 0.130(3) 0.0565(15) 0.0523(17) 0.0123(11) 0.0211(15)
C69 0.0501(16) 0.124(3) 0.083(2) 0.0521(19) -0.0223(14) -0.0386(17)
C70 0.094(2) 0.0770(19) 0.094(2) 0.0290(17) -0.0532(18) -0.0381(17)
C71 0.0810(18) 0.0484(13) 0.0583(15) 0.0089(11) -0.0343(13) -0.0123(12)
C72 0.022(2) 0.028(2) 0.036(2) -0.0097(15) 0.0046(16) -0.0028(15)
C73 0.0272(15) 0.0334(15) 0.044(2) -0.0020(13) 0.0084(13) -0.0040(12)
C74 0.0283(17) 0.0317(19) 0.073(3) -0.0162(17) 0.0118(16) -0.0151(14)
C75 0.039(2) 0.089(3) 0.060(2) 0.000(2) 0.0059(17) -0.005(2)
C73A 0.063(4) 0.139(7) 0.021(3) 0.021(3) -0.011(3) -0.075(4)
C74A 0.144(11) 0.092(8) 0.165(11) 0.017(7) 0.088(10) -0.032(7)
C75A 0.126(7) 0.110(6) 0.095(6) -0.019(5) 0.028(5) -0.016(5)
C72A 0.017(3) 0.027(4) 0.036(3) 0.000(2) -0.004(2) 0.004(2)

loop_
_atom_type_symbol
_atom_type_description
_atom_type_scat_dispersion_real
_atom_type_scat_dispersion_imag
_atom_type_scat_source
C C 0.0033 0.0016 'International Tables Vol C Tables 4.2.6.8 and 6.1.1.4'
H H 0.0000 0.0000 'International Tables Vol C Tables 4.2.6.8 and 6.1.1.4'
N N 0.0061 0.0033 'International Tables Vol C Tables 4.2.6.8 and 6.1.1.4'
Mg Mg 0.0486 0.0363 'International Tables Vol C Tables 4.2.6.8 and 6.1.1.4'

loop_
_geom_angle_atom_site_label_1
_geom_angle_atom_site_label_2
_geom_angle_atom_site_label_3
_geom_angle
N2 Mg1 N1 92.31(5)
N2 Mg1 C72 129.44(11)
N1 Mg1 C72 132.47(13)
N2 Mg1 C72A 138.4(2)
N1 Mg1 C72A 128.8(2)
C72 Mg1 C72A 14.95(15)
C4 N2 C39 118.53(12)
C4 N2 Mg1 125.11(10)
C39 N2 Mg1 116.35(9)
C2 C1 H1A 109.5
C2 C1 H1B 109.5
H1A C1 H1B 109.5
C2 C1 H1C 109.5
H1A C1 H1C 109.5
H1B C1 H1C 109.5
C2 N1 C6 120.10(12)
C2 N1 Mg1 124.53(10)
C6 N1 Mg1 115.25(9)
N1 C2 C3 123.71(13)
N1 C2 C1 120.34(13)
C3 C2 C1 115.94(13)
C4 C3 C2 129.84(14)
C4 C3 H3 115.1
C2 C3 H3 115.1
N2 C4 C3 123.47(13)
N2 C4 C5 120.03(13)
C3 C4 C5 116.49(13)
C4 C5 H5A 109.5
C4 C5 H5B 109.5
H5A C5 H5B 109.5
C4 C5 H5C 109.5
H5A C5 H5C 109.5
H5B C5 H5C 109.5
C7 C6 C11 119.37(13)
C7 C6 N1 119.65(13)
C11 C6 N1 120.47(13)
C8 C7 C6 119.25(14)
C8 C7 C12 118.81(13)
C6 C7 C12 121.84(13)
C9 C8 C7 122.18(14)
C9 C8 H8 118.9
C7 C8 H8 118.9
C8 C9 C10 117.93(14)
C8 C9 C13 120.60(14)
C10 C9 C13 121.47(14)
C11 C10 C9 122.25(14)
C11 C10 H10 118.9
C9 C10 H10 118.9
C10 C11 C6 118.96(13)
C10 C11 C14 120.53(13)
C6 C11 C14 120.50(13)
C21 C12 C7 113.75(12)
C21 C12 C15 113.28(12)
C7 C12 C15 109.91(12)
C21 C12 H12 106.4
C7 C12 H12 106.4
C15 C12 H12 106.4
C9 C13 H13A 109.5
C9 C13 H13B 109.5
H13A C13 H13B 109.5
C9 C13 H13C 109.5
H13A C13 H13C 109.5
H13B C13 H13C 109.5
C33 C14 C27 109.83(13)
C33 C14 C11 112.31(13)
C27 C14 C11 114.58(13)
C33 C14 H14 106.5
C27 C14 H14 106.5
C11 C14 H14 106.5
C20 C15 C16 118.37(14)
C20 C15 C12 123.33(14)
C16 C15 C12 118.29(13)
C17 C16 C15 121.20(15)
C17 C16 H16 119.4
C15 C16 H16 119.4
C16 C17 C18 119.98(16)
C16 C17 H17 120.0
C18 C17 H17 120.0
C19 C18 C17 119.54(16)
C19 C18 H18 120.2
C17 C18 H18 120.2
C18 C19 C20 120.44(15)
C18 C19 H19 119.8
C20 C19 H19 119.8
C15 C20 C19 120.47(15)
C15 C20 H20 119.8
C19 C20 H20 119.8
C26 C21 C22 117.80(15)
C26 C21 C12 120.07(15)
C22 C21 C12 122.12(14)
C23 C22 C21 120.88(16)
C23 C22 H22 119.6
C21 C22 H22 119.6
C24 C23 C22 120.50(17)
C24 C23 H23 119.8
C22 C23 H23 119.8
C23 C24 C25 119.60(17)
C23 C24 H24 120.2
C25 C24 H24 120.2
C24 C25 C26 119.98(17)
C24 C25 H25 120.0
C26 C25 H25 120.0
C25 C26 C21 121.22(17)
C25 C26 H26 119.4
C21 C26 H26 119.4
C28 C27 C32 117.40(15)
C28 C27 C14 120.03(15)
C32 C27 C14 122.51(14)
C27 C28 C29 120.86(17)
C27 C28 H28 119.6
C29 C28 H28 119.6
C30 C29 C28 120.58(17)
C30 C29 H29 119.7
C28 C29 H29 119.7
C31 C30 C29 119.54(17)
C31 C30 H30 120.2
C29 C30 H30 120.2
C30 C31 C32 119.90(17)
C30 C31 H31 120.1
C32 C31 H31 120.1
C31 C32 C27 121.69(16)
C31 C32 H32 119.2
C27 C32 H32 119.2
C38 C33 C34 118.56(17)
C38 C33 C14 122.46(15)
C34 C33 C14 118.91(16)
C33 C34 C35 120.2(2)
C33 C34 H34 119.9
C35 C34 H34 119.9
C36 C35 C34 120.3(2)
C36 C35 H35 119.8
C34 C35 H35 119.8
C37 C36 C35 119.89(19)
C37 C36 H36 120.1
C35 C36 H36 120.1
C36 C37 C38 119.8(2)
C36 C37 H37 120.1
C38 C37 H37 120.1
C33 C38 C37 121.24(19)
C33 C38 H38 119.4
C37 C38 H38 119.4
C44 C39 C40 120.56(13)
C44 C39 N2 119.38(13)
C40 C39 N2 119.94(13)
C41 C40 C39 118.77(14)
C41 C40 C45 122.24(13)
C39 C40 C45 118.98(13)
C40 C41 C42 121.64(14)
C40 C41 H41 119.2
C42 C41 H41 119.2
C43 C42 C41 118.40(14)
C43 C42 C46 120.69(15)
C41 C42 C46 120.91(15)
C42 C43 C44 122.17(15)
C42 C43 H43 118.9
C44 C43 H43 118.9
C43 C44 C39 118.42(14)
C43 C44 C47 120.97(14)
C39 C44 C47 120.57(13)
C40 C45 C48 112.29(12)
C40 C45 C54 113.48(12)
C48 C45 C54 111.81(12)
C40 C45 H45 106.2
C48 C45 H45 106.2
C54 C45 H45 106.2
C42 C46 H46A 109.5
C42 C46 H46B 109.5
H46A C46 H46B 109.5
C42 C46 H46C 109.5
H46A C46 H46C 109.5
H46B C46 H46C 109.5
C60 C47 C66 114.14(13)
C60 C47 C44 114.52(13)
C66 C47 C44 110.59(13)
C60 C47 H47 105.6
C66 C47 H47 105.6
C44 C47 H47 105.6
C49 C48 C53 118.29(15)
C49 C48 C45 121.96(13)
C53 C48 C45 119.54(14)
C48 C49 C50 120.71(15)
C48 C49 H49 119.6
C50 C49 H49 119.6
C51 C50 C49 120.39(16)
C51 C50 H50 119.8
C49 C50 H50 119.8
C52 C51 C50 119.67(16)
C52 C51 H51 120.2
C50 C51 H51 120.2
C51 C52 C53 120.02(16)
C51 C52 H52 120.0
C53 C52 H52 120.0
C48 C53 C52 120.91(16)
C48 C53 H53 119.5
C52 C53 H53 119.5
C55 C54 C59 118.08(15)
C55 C54 C45 123.18(14)
C59 C54 C45 118.71(14)
C54 C55 C56 120.79(17)
C54 C55 H55 119.6
C56 C55 H55 119.6
C57 C56 C55 120.46(18)
C57 C56 H56 119.8
C55 C56 H56 119.8
C56 C57 C58 119.25(17)
C56 C57 H57 120.4
C58 C57 H57 120.4
C57 C58 C59 120.30(17)
C57 C58 H58 119.9
C59 C58 H58 119.9
C58 C59 C54 121.11(17)
C58 C59 H59 119.4
C54 C59 H59 119.4
C61 C60 C65 117.68(17)
C61 C60 C47 121.48(15)
C65 C60 C47 120.57(16)
C60 C61 C62 121.40(17)
C60 C61 H61 119.3
C62 C61 H61 119.3
C63 C62 C61 120.12(19)
C63 C62 H62 119.9
C61 C62 H62 119.9
C62 C63 C64 119.21(18)
C62 C63 H63 120.4
C64 C63 H63 120.4
C63 C64 C65 120.67(18)
C63 C64 H64 119.7
C65 C64 H64 119.7
C64 C65 C60 120.89(19)
C64 C65 H65 119.6
C60 C65 H65 119.6
C67 C66 C71 118.3(2)
C67 C66 C47 122.17(17)
C71 C66 C47 119.53(18)
C66 C67 C68 120.0(2)
C66 C67 H67 120.0
C68 C67 H67 120.0
C69 C68 C67 119.9(3)
C69 C68 H68 120.0
C67 C68 H68 120.0
C70 C69 C68 120.1(2)
C70 C69 H69 119.9
C68 C69 H69 119.9
C69 C70 C71 119.7(3)
C69 C70 H70 120.1
C71 C70 H70 120.1
C70 C71 C66 121.8(3)
C70 C71 H71 119.1
C66 C71 H71 119.1
C73 C72 Mg1 125.4(3)
C73 C72 H72A 106.0
Mg1 C72 H72A 106.0
C73 C72 H72B 106.0
Mg1 C72 H72B 106.0
H72A C72 H72B 106.3
C72 C73 C74 114.6(3)
C72 C73 H73A 108.6
C74 C73 H73A 108.6
C72 C73 H73B 108.6
C74 C73 H73B 108.6
H73A C73 H73B 107.6
C73 C74 C75 110.8(3)
C73 C74 H74A 109.5
C75 C74 H74A 109.5
C73 C74 H74B 109.5
C75 C74 H74B 109.5
H74A C74 H74B 108.1
C72A C73A C74A 112.9(6)
C72A C73A H73C 109.0
C74A C73A H73C 109.0
C72A C73A H73D 109.0
C74A C73A H73D 109.0
H73C C73A H73D 107.8
C75A C74A C73A 101.2(8)
C75A C74A H74C 111.5
C73A C74A H74C 111.5
C75A C74A H74D 111.5
C73A C74A H74D 111.5
H74C C74A H74D 109.3
C74A C75A H75D 109.5
C74A C75A H75E 109.5
H75D C75A H75E 109.5
C74A C75A H75F 109.5
H75D C75A H75F 109.5
H75E C75A H75F 109.5
C73A C72A Mg1 120.7(5)
C73A C72A H72C 107.2
Mg1 C72A H72C 107.2
C73A C72A H72D 107.2
Mg1 C72A H72D 107.2
H72C C72A H72D 106.8

loop_
_geom_bond_atom_site_label_1
_geom_bond_atom_site_label_2
_geom_bond_distance
Mg1 N2 2.0326(13)
Mg1 N1 2.0463(13)
Mg1 C72 2.089(4)
Mg1 C72A 2.135(7)
N2 C4 1.3380(19)
N2 C39 1.4404(18)
C1 C2 1.512(2)
C1 H1A 0.9800
C1 H1B 0.9800
C1 H1C 0.9800
N1 C2 1.3359(19)
N1 C6 1.4417(18)
C2 C3 1.407(2)
C3 C4 1.401(2)
C3 H3 0.9500
C4 C5 1.518(2)
C5 H5A 0.9800
C5 H5B 0.9800
C5 H5C 0.9800
C6 C7 1.407(2)
C6 C11 1.414(2)
C7 C8 1.394(2)
C7 C12 1.528(2)
C8 C9 1.383(2)
C8 H8 0.9500
C9 C10 1.391(2)
C9 C13 1.505(2)
C10 C11 1.391(2)
C10 H10 0.9500
C11 C14 1.533(2)
C12 C21 1.524(2)
C12 C15 1.534(2)
C12 H12 1.0000
C13 H13A 0.9800
C13 H13B 0.9800
C13 H13C 0.9800
C14 C33 1.528(2)
C14 C27 1.532(2)
C14 H14 1.0000
C15 C20 1.382(2)
C15 C16 1.396(2)
C16 C17 1.382(2)
C16 H16 0.9500
C17 C18 1.384(2)
C17 H17 0.9500
C18 C19 1.378(2)
C18 H18 0.9500
C19 C20 1.398(2)
C19 H19 0.9500
C20 H20 0.9500
C21 C26 1.392(2)
C21 C22 1.393(2)
C22 C23 1.389(2)
C22 H22 0.9500
C23 C24 1.376(3)
C23 H23 0.9500
C24 C25 1.382(3)
C24 H24 0.9500
C25 C26 1.390(3)
C25 H25 0.9500
C26 H26 0.9500
C27 C28 1.383(2)
C27 C32 1.398(2)
C28 C29 1.392(3)
C28 H28 0.9500
C29 C30 1.380(3)
C29 H29 0.9500
C30 C31 1.369(3)
C30 H30 0.9500
C31 C32 1.387(2)
C31 H31 0.9500
C32 H32 0.9500
C33 C38 1.383(3)
C33 C34 1.392(2)
C34 C35 1.394(3)
C34 H34 0.9500
C35 C36 1.380(4)
C35 H35 0.9500
C36 C37 1.377(3)
C36 H36 0.9500
C37 C38 1.391(3)
C37 H37 0.9500
C38 H38 0.9500
C39 C44 1.403(2)
C39 C40 1.410(2)
C40 C41 1.394(2)
C40 C45 1.525(2)
C41 C42 1.396(2)
C41 H41 0.9500
C42 C43 1.385(2)
C42 C46 1.511(2)
C43 C44 1.400(2)
C43 H43 0.9500
C44 C47 1.532(2)
C45 C48 1.527(2)
C45 C54 1.533(2)
C45 H45 1.0000
C46 H46A 0.9800
C46 H46B 0.9800
C46 H46C 0.9800
C47 C60 1.528(2)
C47 C66 1.530(2)
C47 H47 1.0000
C48 C49 1.387(2)
C48 C53 1.392(2)
C49 C50 1.391(2)
C49 H49 0.9500
C50 C51 1.380(2)
C50 H50 0.9500
C51 C52 1.378(3)
C51 H51 0.9500
C52 C53 1.393(2)
C52 H52 0.9500
C53 H53 0.9500
C54 C55 1.384(2)
C54 C59 1.392(2)
C55 C56 1.396(3)
C55 H55 0.9500
C56 C57 1.377(3)
C56 H56 0.9500
C57 C58 1.381(3)
C57 H57 0.9500
C58 C59 1.386(2)
C58 H58 0.9500
C59 H59 0.9500
C60 C61 1.387(2)
C60 C65 1.393(2)
C61 C62 1.392(3)
C61 H61 0.9500
C62 C63 1.377(3)
C62 H62 0.9500
C63 C64 1.381(3)
C63 H63 0.9500
C64 C65 1.385(3)
C64 H64 0.9500
C65 H65 0.9500
C66 C67 1.381(3)
C66 C71 1.386(3)
C67 C68 1.405(3)
C67 H67 0.9500
C68 C69 1.386(4)
C68 H68 0.9500
C69 C70 1.359(4)
C69 H69 0.9500
C70 C71 1.384(3)
C70 H70 0.9500
C71 H71 0.9500
C72 C73 1.515(4)
C72 H72A 0.9900
C72 H72B 0.9900
C73 C74 1.524(4)
C73 H73A 0.9900
C73 H73B 0.9900
C74 C75 1.540(4)
C74 H74A 0.9900
C74 H74B 0.9900
C75 H75A 0.9800
C75 H75B 0.9800
C75 H75C 0.9800
C73A C72A 1.538(6)
C73A C74A 1.576(7)
C73A H73C 0.9900
C73A H73D 0.9900
C74A C75A 1.510(7)
C74A H74C 0.9900
C74A H74D 0.9900
C75A H75D 0.9800
C75A H75E 0.9800
C75A H75F 0.9800
C72A H72C 0.9900
C72A H72D 0.9900
